data_7111383
loop_
_publ_author_name
'Crossley, Ian R.'
'Hill, Anthony F.'
'Humphrey, Elizabeth R.'
'Smith, Matthew K.'
'Tshabang, Never'
'Willis, Anthony C.'

_publ_section_title
;
 Caveats for poly(methimazolyl)borate chemistry: the novel inorganic
 heterocycles [H2C(mt)2BR2]Cl (mt = methimazolyl; BR2 = BH2, BH(mt),
 9?BBN)
;
_journal_issue 16
_journal_name_full 'Chemical Communications'
_journal_page_first 1878
_journal_page_last 1879
_journal_paper_doi 10.1039/b407733d
_journal_year 2004
_chemical_formula_sum 'C21 H34 B Cl N4 O S2'
_chemical_formula_weight 468.90
_chemical_name_systematic
;
?
;
_space_group_IT_number 11
_symmetry_cell_setting monoclinic
_symmetry_space_group_name_Hall '-P 2yb'
_symmetry_space_group_name_H-M 'P 1 21/m 1'
_atom_sites_solution_hydrogens geom
_atom_sites_solution_primary direct
_atom_sites_solution_secondary difmap
_audit_creation_method SHELXL-97
_cell_angle_alpha 90.00
_cell_angle_beta 92.29(3)
_cell_angle_gamma 90.00
_cell_formula_units_Z 2
_cell_length_a 6.9060(14)
_cell_length_b 10.705(2)
_cell_length_c 16.144(3)
_cell_measurement_reflns_used 20177
_cell_measurement_temperature 200(2)
_cell_measurement_theta_max 27.1
_cell_measurement_theta_min 2.91
_cell_volume 1192.6(4)
_computing_cell_refinement Denzo-SMN
_computing_data_collection 'Nonius Collect'
_computing_data_reduction 'X -seed'
_computing_molecular_graphics 'X-seed / Pov-ray'
_computing_publication_material 'Microsoft Office 2000'
_computing_structure_refinement 'shelxl-97 (Sheldrick, 1997)'
_computing_structure_solution 'shelxs-97 (Sheldrick, 1990)'
_diffrn_ambient_temperature 200(2)
_diffrn_measured_fraction_theta_full 0.997
_diffrn_measured_fraction_theta_max 0.997
_diffrn_measurement_device_type CCD
_diffrn_measurement_method ' \f and \w scans with ccd '
_diffrn_radiation_monochromator graphite
_diffrn_radiation_source 'fine-focus sealed tube'
_diffrn_radiation_type MoK\a
_diffrn_radiation_wavelength 0.71073
_diffrn_reflns_av_R_equivalents 0.0614
_diffrn_reflns_av_sigmaI/netI 0.0372
_diffrn_reflns_limit_h_max 8
_diffrn_reflns_limit_h_min -8
_diffrn_reflns_limit_k_max 13
_diffrn_reflns_limit_k_min -13
_diffrn_reflns_limit_l_max 20
_diffrn_reflns_limit_l_min -20
_diffrn_reflns_number 22380
_diffrn_reflns_theta_full 27.10
_diffrn_reflns_theta_max 27.10
_diffrn_reflns_theta_min 2.95
_diffrn_standards_decay_% 0.00
_diffrn_standards_interval_count 0
_diffrn_standards_interval_time 0
_diffrn_standards_number 0
_exptl_absorpt_coefficient_mu 0.356
_exptl_absorpt_correction_T_max 0.929
_exptl_absorpt_correction_T_min 0.714
_exptl_absorpt_correction_type integration
_exptl_absorpt_process_details
;
gaussian integration (coppens, 1970)
;
_exptl_crystal_colour colourless
_exptl_crystal_density_diffrn 1.306
_exptl_crystal_density_method 'not measured'
_exptl_crystal_description prism
_exptl_crystal_F_000 500
_exptl_crystal_size_max 0.46
_exptl_crystal_size_mid 0.23
_exptl_crystal_size_min 0.075
_refine_diff_density_max 0.523
_refine_diff_density_min -0.490
_refine_diff_density_rms 0.067
_refine_ls_extinction_method none
_refine_ls_goodness_of_fit_ref 1.035
_refine_ls_hydrogen_treatment mixed
_refine_ls_matrix_type full
_refine_ls_number_parameters 152
_refine_ls_number_reflns 2761
_refine_ls_number_restraints 37
_refine_ls_restrained_S_all 1.050
_refine_ls_R_factor_all 0.0684
_refine_ls_R_factor_gt 0.0537
_refine_ls_shift/su_max 0.000
_refine_ls_shift/su_mean 0.000
_refine_ls_structure_factor_coef Fsqd
_refine_ls_weighting_details 'calc w=1/[\s^2^(Fo^2^)+(0.0819P)^2^+0.9528P] where P=(Fo^2^+2Fc^2^)/3'
_refine_ls_weighting_scheme calc
_refine_ls_wR_factor_gt 0.1425
_refine_ls_wR_factor_ref 0.1518
_reflns_number_gt 2259
_reflns_number_total 2761
_reflns_threshold_expression >2sigma(I)
_cod_data_source_file b407733dsup1.cif
_cod_data_source_block c:\docume~1\admini~1\desktop\newxta~1\mks19\mks19
_cod_original_cell_volume 1192.5(4)
_cod_original_sg_symbol_H-M P2(1)/m
_cod_database_code 7111383

loop_
_symmetry_equiv_pos_as_xyz
'x, y, z'
'-x, y+1/2, -z'
'-x, -y, -z'
'x, -y-1/2, z'

loop_
_atom_site_label
_atom_site_type_symbol
_atom_site_fract_x
_atom_site_fract_y
_atom_site_fract_z
_atom_site_U_iso_or_equiv
_atom_site_adp_type
_atom_site_occupancy
_atom_site_symmetry_multiplicity
_atom_site_calc_flag
_atom_site_refinement_flags
S11 S 0.46144(8) 0.10458(6) 0.65999(4) 0.0309(2) Uani 1 1 d .
N11 N 0.8279(3) 0.13433(18) 0.73652(12) 0.0273(4) Uani 1 1 d .
N12 N 0.8110(3) 0.00311(19) 0.63143(12) 0.0314(4) Uani 1 1 d .
C1 C 0.4444(5) 0.2500 0.6024(2) 0.0318(7) Uani 1 2 d S
H1A H 0.5482 0.2500 0.5619 0.038 Uiso 1 2 calc SR
H1B H 0.3192 0.2500 0.5704 0.038 Uiso 1 2 calc SR
C11 C 0.7100(3) 0.0847(2) 0.67656(14) 0.0279(5) Uani 1 1 d .
C25 C 0.9464(5) 0.2500 0.8750(2) 0.0330(7) Uani 1 2 d S
H25 H 1.0791 0.2500 0.8524 0.040 Uiso 1 2 calc SR
C14 C 1.0081(3) 0.0822(2) 0.72693(15) 0.0333(5) Uani 1 1 d .
H14 H 1.1213 0.1001 0.7602 0.040 Uiso 1 1 calc R
C21 C 0.5795(5) 0.2500 0.8383(2) 0.0311(7) Uani 1 2 d S
H21 H 0.4783 0.2500 0.7923 0.037 Uiso 1 2 calc SR
C13 C 0.9978(3) 0.0011(2) 0.66225(16) 0.0361(6) Uani 1 1 d .
H13 H 1.1010 -0.0476 0.6423 0.043 Uiso 1 1 calc R
B1 B 0.7892(5) 0.2500 0.7980(2) 0.0271(7) Uani 1 2 d S
C24 C 0.9225(4) 0.1295(3) 0.92676(17) 0.0430(6) Uani 1 1 d .
H24A H 0.9630 0.0574 0.8932 0.052 Uiso 1 1 calc R
H24B H 1.0117 0.1342 0.9762 0.052 Uiso 1 1 calc R
C23 C 0.7177(5) 0.1045(3) 0.95570(18) 0.0514(8) Uani 1 1 d .
H23A H 0.6944 0.1580 1.0043 0.062 Uiso 1 1 calc R
H23B H 0.7094 0.0164 0.9739 0.062 Uiso 1 1 calc R
C12 C 0.7382(4) -0.0664(3) 0.55876(17) 0.0407(6) Uani 1 1 d .
H12A H 0.6197 -0.1111 0.5723 0.061 Uiso 1 1 calc R
H12B H 0.8365 -0.1265 0.5422 0.061 Uiso 1 1 calc R
H12C H 0.7096 -0.0081 0.5130 0.061 Uiso 1 1 calc R
C22 C 0.5572(4) 0.1290(3) 0.88883(17) 0.0433(7) Uani 1 1 d .
H22A H 0.4312 0.1319 0.9160 0.052 Uiso 1 1 calc R
H22B H 0.5528 0.0575 0.8499 0.052 Uiso 1 1 calc R
Cl1 Cl 0.81249(18) 0.2500 0.46621(9) 0.0626(4) Uani 1 2 d S
C5 C 0.410(3) 0.2500 0.1396(8) 0.202(7) Uani 1 2 d SDU
H5A H 0.3983 0.3246 0.1035 0.242 Uiso 0.50 1 calc PR
H5B H 0.3983 0.1754 0.1035 0.242 Uiso 0.50 1 calc PR
C4 C 0.628(3) 0.2500 0.1857(7) 0.318(14) Uani 1 2 d SDU
H4A H 0.7042 0.1739 0.1745 0.381 Uiso 0.50 1 calc PR
H4B H 0.7042 0.3261 0.1745 0.381 Uiso 0.50 1 calc PR
C3 C 0.556(2) 0.2500 0.2555(7) 0.174(5) Uani 1 2 d SDU
H3A H 0.6081 0.3242 0.2855 0.208 Uiso 0.50 1 calc PR
H3B H 0.6081 0.1758 0.2855 0.208 Uiso 0.50 1 calc PR
C2 C 0.359(2) 0.2500 0.2635(8) 0.209(8) Uani 1 2 d SDU
H2A H 0.3264 0.1757 0.2966 0.250 Uiso 0.50 1 calc PR
H2B H 0.3264 0.3243 0.2966 0.250 Uiso 0.50 1 calc PR
O9 O 0.245(2) 0.2500 0.1969(10) 0.294(8) Uani 1 2 d SDU

loop_
_atom_site_aniso_label
_atom_site_aniso_U_11
_atom_site_aniso_U_22
_atom_site_aniso_U_33
_atom_site_aniso_U_23
_atom_site_aniso_U_13
_atom_site_aniso_U_12
S11 0.0208(3) 0.0337(3) 0.0383(3) -0.0015(2) 0.0011(2) -0.0025(2)
N11 0.0209(9) 0.0302(10) 0.0311(10) -0.0008(8) 0.0030(7) 0.0002(7)
N12 0.0266(10) 0.0306(10) 0.0371(11) -0.0057(9) 0.0018(8) 0.0008(8)
C1 0.0268(16) 0.0390(18) 0.0296(16) 0.000 -0.0012(13) 0.000
C11 0.0254(11) 0.0266(11) 0.0320(11) -0.0010(9) 0.0044(9) -0.0021(8)
C25 0.0309(17) 0.0386(19) 0.0292(17) 0.000 -0.0007(13) 0.000
C14 0.0208(11) 0.0396(13) 0.0394(13) -0.0018(11) 0.0003(9) 0.0047(9)
C21 0.0281(16) 0.0377(18) 0.0277(16) 0.000 0.0050(13) 0.000
C13 0.0245(11) 0.0394(14) 0.0447(14) -0.0050(11) 0.0049(10) 0.0057(10)
B1 0.0259(17) 0.0268(18) 0.0290(18) 0.000 0.0038(14) 0.000
C24 0.0426(15) 0.0509(16) 0.0351(13) 0.0097(12) -0.0037(11) 0.0028(12)
C23 0.0523(17) 0.0613(19) 0.0411(15) 0.0188(14) 0.0061(13) -0.0012(14)
C12 0.0378(14) 0.0388(14) 0.0454(15) -0.0155(12) 0.0000(11) -0.0001(11)
C22 0.0368(14) 0.0527(16) 0.0410(14) 0.0118(13) 0.0098(11) -0.0051(12)
Cl1 0.0653(7) 0.0393(6) 0.0866(9) 0.000 0.0448(6) 0.000
C5 0.33(2) 0.138(10) 0.143(10) 0.000 0.098(13) 0.000
C4 0.39(3) 0.50(4) 0.062(7) 0.000 -0.044(11) 0.000
C3 0.183(13) 0.238(15) 0.097(8) 0.000 -0.026(8) 0.000
C2 0.180(15) 0.34(2) 0.107(9) 0.000 0.042(10) 0.000
O9 0.340(19) 0.309(17) 0.245(14) 0.000 0.137(15) 0.000

loop_
_atom_type_symbol
_atom_type_description
_atom_type_scat_dispersion_real
_atom_type_scat_dispersion_imag
_atom_type_scat_source
C C 0.0033 0.0016 'International Tables Vol C Tables 4.2.6.8 and 6.1.1.4'
H H 0.0000 0.0000 'International Tables Vol C Tables 4.2.6.8 and 6.1.1.4'
B B 0.0013 0.0007 'International Tables Vol C Tables 4.2.6.8 and 6.1.1.4'
N N 0.0061 0.0033 'International Tables Vol C Tables 4.2.6.8 and 6.1.1.4'
O O 0.0106 0.0060 'International Tables Vol C Tables 4.2.6.8 and 6.1.1.4'
S S 0.1246 0.1234 'International Tables Vol C Tables 4.2.6.8 and 6.1.1.4'
Cl Cl 0.1484 0.1585 'International Tables Vol C Tables 4.2.6.8 and 6.1.1.4'

loop_
_exptl_crystal_face_index_h
_exptl_crystal_face_index_k
_exptl_crystal_face_index_l
_exptl_crystal_face_perp_dist
1 0 0 0.230
-1 0 0 0.230
0 1 0 0.030
0 -1 0 0.045
0 0 1 0.057
6 7 -1 0.176
-6 -7 1 0.171
0 -1 -3 0.023
0 -1 1 0.037

loop_
_geom_angle_atom_site_label_1
_geom_angle_atom_site_label_2
_geom_angle_atom_site_label_3
_geom_angle
_geom_angle_site_symmetry_1
_geom_angle_site_symmetry_3
C11 S11 C1 103.11(13) . .
C11 N11 C14 106.38(19) . .
C11 N11 B1 129.2(2) . .
C14 N11 B1 123.5(2) . .
C11 N12 C13 108.3(2) . .
C11 N12 C12 126.5(2) . .
C13 N12 C12 125.1(2) . .
S11 C1 S11 118.20(19) 4_565 .
N11 C11 N12 109.40(19) . .
N11 C11 S11 128.76(17) . .
N12 C11 S11 121.60(18) . .
C24 C25 C24 112.8(3) 4_565 .
C24 C25 B1 109.34(18) 4_565 .
C24 C25 B1 109.34(19) . .
C13 C14 N11 109.0(2) . .
C22 C21 C22 114.3(3) 4_565 .
C22 C21 B1 108.92(18) 4_565 .
C22 C21 B1 108.92(18) . .
C14 C13 N12 106.9(2) . .
C21 B1 N11 114.94(18) . 4_565
C21 B1 N11 114.94(18) . .
N11 B1 N11 100.0(2) 4_565 .
C21 B1 C25 106.0(3) . .
N11 B1 C25 110.46(18) 4_565 .
N11 B1 C25 110.46(18) . .
C23 C24 C25 115.5(2) . .
C24 C23 C22 113.8(2) . .
C23 C22 C21 115.5(2) . .
O9 C5 C4 115.2(13) . .
C3 C4 C5 91.1(14) . .
C4 C3 C2 121.1(13) . .
O9 C2 C3 119.4(13) . .
C2 O9 C5 93.2(14) . .

loop_
_geom_bond_atom_site_label_1
_geom_bond_atom_site_label_2
_geom_bond_distance
_geom_bond_site_symmetry_2
S11 C11 1.739(2) .
S11 C1 1.8142(18) .
N11 C11 1.349(3) .
N11 C14 1.378(3) .
N11 B1 1.616(3) .
N12 C11 1.350(3) .
N12 C13 1.365(3) .
N12 C12 1.461(3) .
C1 S11 1.8142(18) 4_565
C25 C24 1.549(3) 4_565
C25 C24 1.549(3) .
C25 B1 1.618(5) .
C14 C13 1.357(4) .
C21 C22 1.541(3) 4_565
C21 C22 1.541(3) .
C21 B1 1.611(5) .
B1 N11 1.616(3) 4_565
C24 C23 1.531(4) .
C23 C22 1.539(4) .
C5 O9 1.499(15) .
C5 C4 1.653(19) .
C4 C3 1.248(16) .
C3 C2 1.374(16) .
C2 O9 1.310(17) .
